data_1566786
loop_
_publ_author_name
'Cheng, Yansong'
'Wu, Hongping'
'Yu, Hongwei'
'Hu, Zhanggui'
'Wang, Jiyang'
'Wu, Yicheng'

_publ_section_title
;
 Rational Design of a Promising Oxychalcogenide Infrared Nonlinear Optical
 Crystal
;
_journal_name_full 'Chemical Science'
_journal_paper_doi 10.1039/D2SC00099G
_journal_year 2022
_chemical_formula_sum 'O S6 Sn2 Sr2 Zn'
_chemical_formula_weight 686.35
_space_group_crystal_system tetragonal
_space_group_IT_number 113
_space_group_name_Hall 'P -4 2ab'
_space_group_name_H-M_alt 'P -4 21 m'
_audit_block_doi 10.25505/fiz.icsd.cc29kjt7
_audit_creation_method SHELXL-2018/3
_audit_update_record
;
2021-12-31 deposited with the CCDC.	2022-04-11 downloaded from the CCDC.
;
_cell_angle_alpha 90
_cell_angle_beta 90
_cell_angle_gamma 90
_cell_formula_units_Z 2
_cell_length_a 9.664
_cell_length_b 9.664
_cell_length_c 6.330
_cell_measurement_reflns_used 2712
_cell_measurement_temperature 299(2)
_cell_measurement_theta_max 27.45
_cell_measurement_theta_min 2.98
_cell_volume 591.177
_computing_structure_refinement 'SHELXL-2018/3 (Sheldrick, 2018)'
_computing_structure_solution 'SHELXT 2014/5 (Sheldrick, 2014)'
_diffrn_ambient_temperature 299(2)
_diffrn_measured_fraction_theta_full 1.000
_diffrn_measured_fraction_theta_max 1.000
_diffrn_measurement_device_type 'Bruker APEX-II CCD'
_diffrn_radiation_type MoK\a
_diffrn_radiation_wavelength 0.71073
_diffrn_reflns_av_R_equivalents 0.0493
_diffrn_reflns_av_unetI/netI 0.0327
_diffrn_reflns_Laue_measured_fraction_full 1.000
_diffrn_reflns_Laue_measured_fraction_max 1.000
_diffrn_reflns_limit_h_max 12
_diffrn_reflns_limit_h_min -12
_diffrn_reflns_limit_k_max 12
_diffrn_reflns_limit_k_min -12
_diffrn_reflns_limit_l_max 8
_diffrn_reflns_limit_l_min -8
_diffrn_reflns_number 6026
_diffrn_reflns_point_group_measured_fraction_full 1.000
_diffrn_reflns_point_group_measured_fraction_max 1.000
_diffrn_reflns_theta_full 25.242
_diffrn_reflns_theta_max 27.467
_diffrn_reflns_theta_min 2.981
_exptl_absorpt_coefficient_mu 16.140
_exptl_absorpt_correction_T_max 0.7456
_exptl_absorpt_correction_T_min 0.6073
_exptl_absorpt_correction_type multi-scan
_exptl_absorpt_process_details
;
 SADABS 2016/2: Krause, L., Herbst-Irmer, R., Sheldrick G.M. & Stalke D.,
 J. Appl. Cryst. 48 (2015) 3-10
;
_exptl_crystal_density_diffrn 3.856
_exptl_crystal_description bulk
_exptl_crystal_F_000 620
_refine_diff_density_max 0.859
_refine_diff_density_min -0.473
_refine_diff_density_rms 0.126
_refine_ls_abs_structure_details
;
 Refined as an inversion twin.
;
_refine_ls_abs_structure_Flack 1.001(17)
_refine_ls_extinction_method none
_refine_ls_goodness_of_fit_ref 1.044
_refine_ls_hydrogen_treatment undef
_refine_ls_matrix_type full
_refine_ls_number_parameters 35
_refine_ls_number_reflns 738
_refine_ls_number_restraints 0
_refine_ls_restrained_S_all 1.044
_refine_ls_R_factor_all 0.0243
_refine_ls_R_factor_gt 0.0207
_refine_ls_shift/su_max 0.000
_refine_ls_shift/su_mean 0.000
_refine_ls_structure_factor_coef Fsqd
_refine_ls_weighting_details 'w=1/[\s^2^(Fo^2^)+(0.0108P)^2^] where P=(Fo^2^+2Fc^2^)/3'
_refine_ls_weighting_scheme calc
_refine_ls_wR_factor_gt 0.0346
_refine_ls_wR_factor_ref 0.0357
_reflns_Friedel_coverage 0.673
_reflns_Friedel_fraction_full 1.000
_reflns_Friedel_fraction_max 1.000
_reflns_number_gt 699
_reflns_number_total 738
_reflns_threshold_expression 'I > 2\s(I)'
_cod_data_source_file d2sc00099g2.cif
_cod_data_source_block 2021317_0m_a_a_a
_cod_original_cell_volume 591.1
_cod_database_code 1566786
_shelx_shelxl_version_number 2018/3
_shelx_space_group_comment
;
The symmetry employed for this shelxl refinement is uniquely defined
by the following loop, which should always be used as a source of
symmetry information in preference to the above space-group names.
They are only intended as comments.
;

loop_
_space_group_symop_operation_xyz
'x, y, z'
'-x, -y, z'
'y, -x, -z'
'-y, x, -z'
'-x+1/2, y+1/2, -z'
'x+1/2, -y+1/2, -z'
'-y+1/2, -x+1/2, z'
'y+1/2, x+1/2, z'

loop_
_atom_site_label
_atom_site_type_symbol
_atom_site_fract_x
_atom_site_fract_y
_atom_site_fract_z
_atom_site_U_iso_or_equiv
_atom_site_adp_type
_atom_site_occupancy
_atom_site_site_symmetry_order
_atom_site_calc_flag
_atom_site_refinement_flags_posn
_atom_site_refinement_flags_adp
_atom_site_refinement_flags_occupancy
_atom_site_disorder_assembly
_atom_site_disorder_group
Sn1 Sn 0.36642(4) 0.86642(4) 0.42941(8) 0.01133(14) Uani 1 2 d S T P . .
Sr2 Sr 0.65705(5) 0.84295(5) 0.00844(13) 0.01520(19) Uani 1 2 d S T P . .
Zn3 Zn 0.500000 0.500000 0.500000 0.0138(3) Uani 1 4 d S T P . .
S4 S 0.36602(16) 0.86602(16) 0.7960(3) 0.0146(4) Uani 1 2 d S T P . .
S5 S 0.43632(17) 0.66416(16) 0.2479(3) 0.0151(4) Uani 1 1 d . . . . .
O6 O 0.500000 1.000000 0.2894(13) 0.015(2) Uani 1 4 d S T P . .

loop_
_atom_site_aniso_label
_atom_site_aniso_U_11
_atom_site_aniso_U_22
_atom_site_aniso_U_33
_atom_site_aniso_U_23
_atom_site_aniso_U_13
_atom_site_aniso_U_12
Sn1 0.01145(18) 0.01145(18) 0.0111(3) 0.00061(17) 0.00061(17) -0.0005(2)
Sr2 0.0148(2) 0.0148(2) 0.0160(4) 0.0000(2) 0.0000(2) 0.0016(3)
Zn3 0.0136(4) 0.0136(4) 0.0143(8) 0.000 0.000 0.000
S4 0.0163(7) 0.0163(7) 0.0111(10) 0.0001(7) 0.0001(7) -0.0031(11)
S5 0.0199(8) 0.0121(8) 0.0133(9) -0.0001(7) -0.0005(7) 0.0027(7)
O6 0.018(3) 0.018(3) 0.011(5) 0.000 0.000 -0.009(4)

loop_
_atom_type_symbol
_atom_type_description
_atom_type_scat_dispersion_real
_atom_type_scat_dispersion_imag
_atom_type_scat_source
O O 0.0106 0.0060 'International Tables Vol C Tables 4.2.6.8 and 6.1.1.4'
S S 0.1246 0.1234 'International Tables Vol C Tables 4.2.6.8 and 6.1.1.4'
Sn Sn -0.6537 1.4246 'International Tables Vol C Tables 4.2.6.8 and 6.1.1.4'
Sr Sr -1.5307 3.2498 'International Tables Vol C Tables 4.2.6.8 and 6.1.1.4'
Zn Zn 0.2839 1.4301 'International Tables Vol C Tables 4.2.6.8 and 6.1.1.4'

loop_
_geom_angle_atom_site_label_1
_geom_angle_atom_site_label_2
_geom_angle_atom_site_label_3
_geom_angle
_geom_angle_site_symmetry_1
_geom_angle_site_symmetry_3
_geom_angle_publ_flag
O6 Sn1 S4 116.0(2) . . ?
O6 Sn1 S5 97.58(14) . 8_455 ?
S4 Sn1 S5 119.00(5) . 8_455 ?
O6 Sn1 S5 97.58(13) . . ?
S4 Sn1 S5 119.00(5) . . ?
S5 Sn1 S5 103.65(8) 8_455 . ?
O6 Sn1 Sr2 43.66(13) . . ?
S4 Sn1 Sr2 133.49(4) . . ?
S5 Sn1 Sr2 106.34(5) 8_455 . ?
S5 Sn1 Sr2 53.93(4) . . ?
O6 Sn1 Sr2 43.66(13) . 2_675 ?
S4 Sn1 Sr2 133.49(4) . 2_675 ?
S5 Sn1 Sr2 53.93(4) 8_455 2_675 ?
S5 Sn1 Sr2 106.34(5) . 2_675 ?
Sr2 Sn1 Sr2 67.21(2) . 2_675 ?
O6 Sn1 Sr2 110.0(2) . 4_655 ?
S4 Sn1 Sr2 133.95(6) . 4_655 ?
S5 Sn1 Sr2 52.23(4) 8_455 4_655 ?
S5 Sn1 Sr2 52.23(4) . 4_655 ?
Sr2 Sn1 Sr2 81.959(11) . 4_655 ?
Sr2 Sn1 Sr2 81.959(11) 2_675 4_655 ?
O6 Sr2 S4 116.92(14) . 3_566 ?
O6 Sr2 S4 75.27(11) . 1_554 ?
S4 Sr2 S4 143.25(3) 3_566 1_554 ?
O6 Sr2 S4 75.27(11) . 2_674 ?
S4 Sr2 S4 143.25(3) 3_566 2_674 ?
S4 Sr2 S4 71.73(7) 1_554 2_674 ?
O6 Sr2 S5 67.74(6) . 7_665 ?
S4 Sr2 S5 83.78(4) 3_566 7_665 ?
S4 Sr2 S5 130.94(5) 1_554 7_665 ?
S4 Sr2 S5 68.60(5) 2_674 7_665 ?
O6 Sr2 S5 67.74(6) . . ?
S4 Sr2 S5 83.78(4) 3_566 . ?
S4 Sr2 S5 68.60(5) 1_554 . ?
S4 Sr2 S5 130.94(5) 2_674 . ?
S5 Sr2 S5 121.07(7) 7_665 . ?
O6 Sr2 S5 143.81(3) . 3_565 ?
S4 Sr2 S5 68.58(4) 3_566 3_565 ?
S4 Sr2 S5 81.90(4) 1_554 3_565 ?
S4 Sr2 S5 123.44(5) 2_674 3_565 ?
S5 Sr2 S5 145.07(3) 7_665 3_565 ?
S5 Sr2 S5 77.98(6) . 3_565 ?
O6 Sr2 S5 143.81(3) . 6_565 ?
S4 Sr2 S5 68.58(4) 3_566 6_565 ?
S4 Sr2 S5 123.44(5) 1_554 6_565 ?
S4 Sr2 S5 81.90(4) 2_674 6_565 ?
S5 Sr2 S5 77.98(6) 7_665 6_565 ?
S5 Sr2 S5 145.07(3) . 6_565 ?
S5 Sr2 S5 72.38(6) 3_565 6_565 ?
O6 Sr2 Sn1 30.17(5) . 2_675 ?
S4 Sr2 Sn1 103.57(4) 3_566 2_675 ?
S4 Sr2 Sn1 101.03(3) 1_554 2_675 ?
S4 Sr2 Sn1 68.88(4) 2_674 2_675 ?
S5 Sr2 Sn1 37.58(3) 7_665 2_675 ?
S5 Sr2 Sn1 91.56(4) . 2_675 ?
S5 Sr2 Sn1 167.36(4) 3_565 2_675 ?
S5 Sr2 Sn1 114.82(3) 6_565 2_675 ?
O6 Sr2 Sn1 30.17(5) . . ?
S4 Sr2 Sn1 103.57(4) 3_566 . ?
S4 Sr2 Sn1 68.88(4) 1_554 . ?
S4 Sr2 Sn1 101.03(3) 2_674 . ?
S5 Sr2 Sn1 91.56(4) 7_665 . ?
S5 Sr2 Sn1 37.58(3) . . ?
S5 Sr2 Sn1 114.82(3) 3_565 . ?
S5 Sr2 Sn1 167.36(4) 6_565 . ?
Sn1 Sr2 Sn1 56.166(19) 2_675 . ?
O6 Sr2 Sn1 175.56(13) . 3_565 ?
S4 Sr2 Sn1 67.52(4) 3_566 3_565 ?
S4 Sr2 Sn1 101.19(3) 1_554 3_565 ?
S4 Sr2 Sn1 101.19(4) 2_674 3_565 ?
S5 Sr2 Sn1 113.70(3) 7_665 3_565 ?
S5 Sr2 Sn1 113.70(3) . 3_565 ?
S5 Sr2 Sn1 36.42(3) 3_565 3_565 ?
S5 Sr2 Sn1 36.42(3) 6_565 3_565 ?
Sn1 Sr2 Sn1 151.113(9) 2_675 3_565 ?
Sn1 Sr2 Sn1 151.113(9) . 3_565 ?
O6 Sr2 Sr2 39.65(13) . 2_675 ?
S4 Sr2 Sr2 156.57(4) 3_566 2_675 ?
S4 Sr2 Sr2 46.62(3) 1_554 2_675 ?
S4 Sr2 Sr2 46.62(3) 2_674 2_675 ?
S5 Sr2 Sr2 84.76(3) 7_665 2_675 ?
S5 Sr2 Sr2 84.76(3) . 2_675 ?
S5 Sr2 Sr2 128.41(3) 3_565 2_675 ?
S5 Sr2 Sr2 128.41(3) 6_565 2_675 ?
Sn1 Sr2 Sr2 56.396(12) 2_675 2_675 ?
Sn1 Sr2 Sr2 56.396(12) . 2_675 ?
Sn1 Sr2 Sr2 135.914(14) 3_565 2_675 ?
S5 Zn3 S5 117.90(4) 3_566 2_665 ?
S5 Zn3 S5 93.67(8) 3_566 4_656 ?
S5 Zn3 S5 117.90(4) 2_665 4_656 ?
S5 Zn3 S5 117.90(4) 3_566 . ?
S5 Zn3 S5 93.67(8) 2_665 . ?
S5 Zn3 S5 117.90(4) 4_656 . ?
Sn1 S4 Sr2 113.56(8) . 4_656 ?
Sn1 S4 Sr2 115.40(6) . 1_556 ?
Sr2 S4 Sr2 111.50(5) 4_656 1_556 ?
Sn1 S4 Sr2 115.40(6) . 2_676 ?
Sr2 S4 Sr2 111.50(5) 4_656 2_676 ?
Sr2 S4 Sr2 86.75(6) 1_556 2_676 ?
Zn3 S5 Sn1 107.75(7) . . ?
Zn3 S5 Sr2 121.73(6) . . ?
Sn1 S5 Sr2 88.50(5) . . ?
Zn3 S5 Sr2 124.30(6) . 4_655 ?
Sn1 S5 Sr2 91.35(5) . 4_655 ?
Sr2 S5 Sr2 110.24(5) . 4_655 ?
Sn1 O6 Sn1 128.2(4) 2_675 . ?
Sn1 O6 Sr2 106.17(8) 2_675 . ?
Sn1 O6 Sr2 106.18(8) . . ?
Sn1 O6 Sr2 106.17(8) 2_675 2_675 ?
Sn1 O6 Sr2 106.18(8) . 2_675 ?
Sr2 O6 Sr2 100.7(3) . 2_675 ?

loop_
_geom_bond_atom_site_label_1
_geom_bond_atom_site_label_2
_geom_bond_distance
_geom_bond_site_symmetry_2
_geom_bond_publ_flag
Sn1 O6 2.029(4) . ?
Sn1 S4 2.321(2) . ?
Sn1 S5 2.3658(16) 8_455 ?
Sn1 S5 2.3658(16) . ?
Sn1 Sr2 3.8782(9) . ?
Sn1 Sr2 3.8782(9) 2_675 ?
Sn1 Sr2 3.9835(10) 4_655 ?
Sr2 O6 2.788(5) . ?
Sr2 S4 3.113(2) 3_566 ?
Sr2 S4 3.1253(17) 1_554 ?
Sr2 S4 3.1253(17) 2_674 ?
Sr2 S5 3.1357(17) 7_665 ?
Sr2 S5 3.1357(17) . ?
Sr2 S5 3.1498(17) 3_565 ?
Sr2 S5 3.1498(17) 6_565 ?
Sr2 Sr2 4.2928(15) 2_675 ?
Zn3 S5 2.3328(16) 3_566 ?
Zn3 S5 2.3328(16) 2_665 ?
Zn3 S5 2.3328(16) 4_656 ?
Zn3 S5 2.3328(16) . ?
